data_7027855
loop_
_publ_author_name
'Bould, Jonathan'
'Clegg, William'
'Kennedy, John D.'
'Teat, Simon J.'

_publ_section_title
;
 Macropolyhedral boron-containing cluster chemistry. Mixed and multiple
 cluster fusion in platinaborane chemistry and the structure of
 [(PMe2Ph)2PtB16H17PtB10H11(PMe2Ph)] as determined by synchrotron X-ray
 diffraction analysis
;
_journal_issue 17
_journal_name_full 'Journal of the Chemical Society, Dalton Transactions'
_journal_page_first 2777
_journal_paper_doi 10.1039/a803817a
_journal_year 1998
_chemical_formula_sum 'C33 H74 B26 P3 Pt2'
_chemical_formula_weight 1235.07
_space_group_IT_number 14
_symmetry_cell_setting monoclinic
_symmetry_space_group_name_Hall '-P 2yn'
_symmetry_space_group_name_H-M 'P 1 21/n 1'
_atom_sites_solution_hydrogens mixed
_atom_sites_solution_primary direct
_atom_sites_solution_secondary difmap
_audit_creation_method SHELXL-97
_cell_angle_alpha 90.00
_cell_angle_beta 90.452(2)
_cell_angle_gamma 90.00
_cell_formula_units_Z 4
_cell_length_a 14.7903(4)
_cell_length_b 13.0595(3)
_cell_length_c 28.3431(7)
_cell_measurement_reflns_used 21298
_cell_measurement_temperature 160(2)
_cell_measurement_theta_max 26.96
_cell_measurement_theta_min 1.39
_cell_volume 5474.4(2)
_computing_cell_refinement 'local programs'
_computing_data_collection 'Siemens SMART'
_computing_data_reduction 'Siemens SAINT'
_computing_molecular_graphics 'Siemens SHELXTL'
_computing_publication_material 'SHELXTL and local programs'
_computing_structure_refinement 'Siemens SHELXTL'
_computing_structure_solution 'Siemens SHELXTL'
_diffrn_ambient_temperature 160(2)
_diffrn_measurement_device_type 'Siemens SMART CCD diffractometer'
_diffrn_measurement_method '\w rotation with narrow frames'
_diffrn_radiation_monochromator 'silicon 111'
_diffrn_radiation_source 'Daresbury SRS station 9.8'
_diffrn_radiation_type synchrotron
_diffrn_radiation_wavelength 0.6874
_diffrn_reflns_av_R_equivalents 0.0358
_diffrn_reflns_av_sigmaI/netI 0.0443
_diffrn_reflns_limit_h_max 19
_diffrn_reflns_limit_h_min -18
_diffrn_reflns_limit_k_max 17
_diffrn_reflns_limit_k_min -16
_diffrn_reflns_limit_l_max 28
_diffrn_reflns_limit_l_min -37
_diffrn_reflns_number 31509
_diffrn_reflns_theta_max 27.02
_diffrn_reflns_theta_min 1.66
_diffrn_standards_decay_% 40
_diffrn_standards_number 0
_exptl_absorpt_coefficient_mu 5.219
_exptl_absorpt_correction_T_max 0.949
_exptl_absorpt_correction_T_min 0.740
_exptl_absorpt_correction_type multi-scan
_exptl_crystal_colour colourless
_exptl_crystal_density_diffrn 1.499
_exptl_crystal_density_method 'not measured'
_exptl_crystal_description needle
_exptl_crystal_F_000 2412
_exptl_crystal_size_max 0.50
_exptl_crystal_size_mid 0.01
_exptl_crystal_size_min 0.01
_refine_diff_density_max 1.754
_refine_diff_density_min -1.010
_refine_diff_density_rms 0.151
_refine_ls_extinction_coef 0.00011(3)
_refine_ls_extinction_expression Fc^*^=kFc[1+0.001xFc^2^\l^3^/sin(2\q)]^-1/4^
_refine_ls_extinction_method SHELXL
_refine_ls_goodness_of_fit_ref 1.087
_refine_ls_hydrogen_treatment mixed
_refine_ls_matrix_type full
_refine_ls_number_parameters 657
_refine_ls_number_reflns 11734
_refine_ls_number_restraints 68
_refine_ls_restrained_S_all 1.093
_refine_ls_R_factor_all 0.0548
_refine_ls_R_factor_gt 0.0375
_refine_ls_shift/su_max 0.004
_refine_ls_shift/su_mean 0.000
_refine_ls_structure_factor_coef Fsqd
_refine_ls_weighting_details 'calc w=1/[\s^2^(Fo^2^)+(0.0374P)^2^+13.0171P] where P=(Fo^2^+2Fc^2^)/3'
_refine_ls_weighting_scheme calc
_refine_ls_wR_factor_gt 0.0799
_refine_ls_wR_factor_ref 0.0861
_reflns_number_gt 9491
_reflns_number_total 11734
_reflns_threshold_expression >2sigma(I)
_cod_data_source_file A803817sup1.cif
_cod_data_source_block jdk1
_cod_depositor_comments
;
 Removing duplicate rows from the ATOM_TYPE loop.

 Antanas Vaitkus,
 2018-08-07

The following automatic conversions were performed:

'_exptl_absorpt_correction_type' value 'multiscan' changed to
'multi-scan' according to
/home/saulius/struct/CIF-dictionaries/cif_core.dic dictionary named
'cif_core.dic' version 2.4.2 from 2011-04-26.

Automatic conversion script
Id: cif_fix_values 1891 2012-01-12 08:04:46Z andrius 
;
_cod_original_sg_symbol_H-M P2(1)/n
_cod_database_code 7027855

loop_
_symmetry_equiv_pos_as_xyz
'x, y, z'
'-x+1/2, y+1/2, -z+1/2'
'-x, -y, -z'
'x-1/2, -y-1/2, z-1/2'

loop_
_atom_site_label
_atom_site_type_symbol
_atom_site_fract_x
_atom_site_fract_y
_atom_site_fract_z
_atom_site_U_iso_or_equiv
_atom_site_adp_type
_atom_site_occupancy
_atom_site_symmetry_multiplicity
_atom_site_calc_flag
_atom_site_refinement_flags
Pt7 Pt 0.317666(14) 0.532369(16) 0.133265(7) 0.01779(6) Uani 1 1 d .
Pt9' Pt 0.493630(14) 0.813632(16) 0.139330(7) 0.01801(6) Uani 1 1 d .
P71 P 0.32037(10) 0.44254(11) 0.20163(5) 0.0233(3) Uani 1 1 d .
C1 C 0.4291(4) 0.3822(4) 0.2106(2) 0.0262(13) Uani 1 1 d .
C2 C 0.5061(4) 0.4426(5) 0.2099(2) 0.0338(15) Uani 1 1 d .
H2C H 0.5008 0.5142 0.2046 0.041 Uiso 1 1 calc R
C3 C 0.5906(5) 0.3994(6) 0.2167(3) 0.0436(18) Uani 1 1 d .
H3C H 0.6428 0.4417 0.2164 0.052 Uiso 1 1 calc R
C4 C 0.5996(6) 0.2963(6) 0.2239(3) 0.050(2) Uani 1 1 d .
H4C H 0.6578 0.2667 0.2282 0.060 Uiso 1 1 calc R
C5 C 0.5242(6) 0.2366(6) 0.2247(3) 0.0478(19) Uani 1 1 d .
H5C H 0.5305 0.1650 0.2296 0.057 Uiso 1 1 calc R
C6 C 0.4380(5) 0.2776(5) 0.2187(2) 0.0359(15) Uani 1 1 d .
H6C H 0.3861 0.2349 0.2200 0.043 Uiso 1 1 calc R
C7 C 0.2364(4) 0.3442(5) 0.2058(2) 0.0327(14) Uani 1 1 d .
H7C H 0.2480 0.2914 0.1820 0.049 Uiso 1 1 calc R
H7D H 0.1763 0.3739 0.2003 0.049 Uiso 1 1 calc R
H7E H 0.2388 0.3133 0.2373 0.049 Uiso 1 1 calc R
C8 C 0.3030(4) 0.5122(5) 0.2560(2) 0.0293(13) Uani 1 1 d .
H8C H 0.3086 0.4652 0.2828 0.044 Uiso 1 1 calc R
H8D H 0.2425 0.5428 0.2557 0.044 Uiso 1 1 calc R
H8E H 0.3486 0.5664 0.2589 0.044 Uiso 1 1 calc R
P72 P 0.36900(10) 0.39364(11) 0.08909(5) 0.0224(3) Uani 1 1 d .
C9 C 0.3152(4) 0.2727(4) 0.0997(2) 0.0226(12) Uani 1 1 d .
C10 C 0.3614(4) 0.1865(4) 0.1155(2) 0.0272(13) Uani 1 1 d .
H10C H 0.4246 0.1895 0.1216 0.033 Uiso 1 1 calc R
C11 C 0.3143(5) 0.0962(5) 0.1224(3) 0.0384(16) Uani 1 1 d .
H11C H 0.3465 0.0372 0.1326 0.046 Uiso 1 1 calc R
C12 C 0.2242(5) 0.0891(5) 0.1149(3) 0.0384(16) Uani 1 1 d .
H12C H 0.1935 0.0265 0.1207 0.046 Uiso 1 1 calc R
C13 C 0.1775(5) 0.1729(6) 0.0989(3) 0.0435(18) Uani 1 1 d .
H13C H 0.1144 0.1680 0.0928 0.052 Uiso 1 1 calc R
C14 C 0.2224(4) 0.2656(5) 0.0914(2) 0.0316(14) Uani 1 1 d .
H14C H 0.1896 0.3238 0.0807 0.038 Uiso 1 1 calc R
C15 C 0.3443(4) 0.4119(5) 0.0272(2) 0.0285(13) Uani 1 1 d .
H15C H 0.3625 0.3508 0.0096 0.043 Uiso 1 1 calc R
H15D H 0.3778 0.4714 0.0156 0.043 Uiso 1 1 calc R
H15E H 0.2793 0.4235 0.0229 0.043 Uiso 1 1 calc R
C16 C 0.4893(4) 0.3714(5) 0.0911(2) 0.0307(14) Uani 1 1 d .
H16C H 0.5073 0.3510 0.1231 0.046 Uiso 1 1 calc R
H16D H 0.5212 0.4343 0.0824 0.046 Uiso 1 1 calc R
H16E H 0.5048 0.3168 0.0689 0.046 Uiso 1 1 calc R
P8" P 0.69890(10) 0.96991(12) 0.10499(5) 0.0247(3) Uani 1 1 d .
C17 C 0.8140(4) 0.9788(5) 0.1261(2) 0.0292(14) Uani 1 1 d .
C18 C 0.8492(5) 1.0670(6) 0.1457(3) 0.0455(18) Uani 1 1 d .
H18C H 0.8127 1.1266 0.1485 0.055 Uiso 1 1 calc R
C19 C 0.9391(5) 1.0681(8) 0.1614(3) 0.065(3) Uani 1 1 d .
H19C H 0.9648 1.1289 0.1740 0.077 Uiso 1 1 calc R
C20 C 0.9899(5) 0.9796(9) 0.1584(3) 0.069(3) Uani 1 1 d .
H20C H 1.0504 0.9799 0.1700 0.083 Uiso 1 1 calc R
C21 C 0.9558(5) 0.8927(8) 0.1393(3) 0.056(2) Uani 1 1 d .
H21C H 0.9922 0.8330 0.1370 0.067 Uiso 1 1 calc R
C22 C 0.8674(4) 0.8918(6) 0.1233(3) 0.0433(18) Uani 1 1 d .
H22C H 0.8429 0.8308 0.1103 0.052 Uiso 1 1 calc R
C23 C 0.7105(4) 0.9137(5) 0.0474(2) 0.0326(14) Uani 1 1 d .
H23C H 0.6518 0.9143 0.0311 0.049 Uiso 1 1 calc R
H23D H 0.7317 0.8429 0.0506 0.049 Uiso 1 1 calc R
H23E H 0.7543 0.9532 0.0291 0.049 Uiso 1 1 calc R
C24 C 0.6583(5) 1.0975(5) 0.0970(3) 0.0373(16) Uani 1 1 d .
H24C H 0.6484 1.1292 0.1278 0.056 Uiso 1 1 calc R
H24D H 0.6011 1.0959 0.0792 0.056 Uiso 1 1 calc R
H24E H 0.7029 1.1374 0.0794 0.056 Uiso 1 1 calc R
B1 B 0.2703(4) 0.8012(5) 0.1387(2) 0.0208(13) Uani 1 1 d .
H1 H 0.277(4) 0.872(5) 0.155(2) 0.025 Uiso 1 1 d .
B2 B 0.3629(4) 0.7246(5) 0.1282(2) 0.0180(12) Uani 1 1 d .
B3 B 0.2791(4) 0.6832(5) 0.1714(2) 0.0204(13) Uani 1 1 d .
H3 H 0.300(4) 0.697(4) 0.207(2) 0.024 Uiso 1 1 d .
B4 B 0.1701(4) 0.7368(5) 0.1558(2) 0.0255(14) Uani 1 1 d .
H4 H 0.129(4) 0.776(5) 0.179(2) 0.031 Uiso 1 1 d .
B5 B 0.2989(4) 0.7767(5) 0.0813(2) 0.0228(13) Uani 1 1 d .
B6 B 0.3534(4) 0.6564(5) 0.0760(2) 0.0171(12) Uani 1 1 d .
H6 H 0.299(4) 0.589(4) 0.075(2) 0.020 Uiso 1 1 d .
B8 B 0.1833(4) 0.6049(6) 0.1561(2) 0.0273(15) Uani 1 1 d .
H8 H 0.142(4) 0.555(5) 0.178(2) 0.033 Uiso 1 1 d .
B9 B 0.1197(5) 0.6671(6) 0.1118(3) 0.0303(16) Uani 1 1 d .
H9 H 0.052(5) 0.666(5) 0.107(2) 0.036 Uiso 1 1 d .
B10 B 0.1820(5) 0.7803(6) 0.0956(3) 0.0290(15) Uani 1 1 d .
H10 H 0.145(4) 0.846(5) 0.084(2) 0.035 Uiso 1 1 d .
H12 H 0.159(4) 0.587(5) 0.116(2) 0.039(9) Uiso 1 1 d .
H13 H 0.165(4) 0.712(5) 0.077(2) 0.039(9) Uiso 1 1 d .
B1' B 0.4472(4) 0.6683(5) 0.0409(2) 0.0233(13) Uani 1 1 d .
H1' H 0.470(4) 0.598(5) 0.019(2) 0.028 Uiso 1 1 d .
B2' B 0.3452(5) 0.7398(5) 0.0277(2) 0.0255(14) Uani 1 1 d .
H2' H 0.309(4) 0.728(5) 0.000(2) 0.031 Uiso 1 1 d .
B3' B 0.5249(4) 0.7578(5) 0.0669(2) 0.0207(13) Uani 1 1 d .
H3' H 0.590(4) 0.740(5) 0.060(2) 0.025 Uiso 1 1 d .
B4' B 0.4619(4) 0.6682(5) 0.1039(2) 0.0207(13) Uani 1 1 d .
H4' H 0.503(4) 0.606(5) 0.117(2) 0.025 Uiso 1 1 d .
B6' B 0.4537(5) 0.7975(5) 0.0194(2) 0.0267(14) Uani 1 1 d .
H6' H 0.478(4) 0.817(5) -0.014(2) 0.032 Uiso 1 1 d .
B10' B 0.4792(5) 0.8817(5) 0.0657(2) 0.0250(14) Uani 1 1 d .
H10' H 0.512(4) 0.951(5) 0.061(2) 0.030 Uiso 1 1 d .
B11' B 0.3638(5) 0.8692(5) 0.0453(2) 0.0261(14) Uani 1 1 d .
H11' H 0.326(4) 0.930(5) 0.026(2) 0.031 Uiso 1 1 d .
H12' H 0.396(4) 0.902(5) 0.082(2) 0.039(9) Uiso 1 1 d .
B1" B 0.5409(5) 0.9461(5) 0.2410(2) 0.0275(15) Uani 1 1 d .
H1" H 0.515(4) 1.008(5) 0.263(2) 0.033 Uiso 1 1 d .
B2" B 0.4616(4) 0.8666(5) 0.2120(2) 0.0223(13) Uani 1 1 d .
H2" H 0.393(4) 0.878(5) 0.215(2) 0.027 Uiso 1 1 d .
B3" B 0.5307(4) 0.9556(5) 0.1789(2) 0.0231(13) Uani 1 1 d .
H3" H 0.493(4) 1.025(5) 0.163(2) 0.028 Uiso 1 1 d .
B4" B 0.6404(5) 0.9609(5) 0.2067(2) 0.0253(14) Uani 1 1 d .
H4" H 0.684(4) 1.024(5) 0.207(2) 0.030 Uiso 1 1 d .
B5" B 0.6378(5) 0.8684(6) 0.2526(2) 0.0294(15) Uani 1 1 d .
H5" H 0.677(4) 0.876(5) 0.284(2) 0.035 Uiso 1 1 d .
B6" B 0.5282(5) 0.8181(5) 0.2594(2) 0.0253(14) Uani 1 1 d .
H6" H 0.503(4) 0.801(5) 0.292(2) 0.030 Uiso 1 1 d .
B8" B 0.6266(4) 0.9007(5) 0.1521(2) 0.0211(13) Uani 1 1 d .
B9" B 0.6912(5) 0.8389(5) 0.1996(2) 0.0264(14) Uani 1 1 d .
H9" H 0.763(4) 0.824(5) 0.198(2) 0.032 Uiso 1 1 d .
B10" B 0.6157(5) 0.7424(6) 0.2347(2) 0.0265(14) Uani 1 1 d .
H10" H 0.650(4) 0.682(5) 0.252(2) 0.032 Uiso 1 1 d .
B11" B 0.4999(4) 0.7390(5) 0.2119(2) 0.0236(13) Uani 1 1 d .
H11" H 0.463(4) 0.673(5) 0.217(2) 0.028 Uiso 1 1 d .
H12" H 0.667(4) 0.814(5) 0.165(2) 0.039(9) Uiso 1 1 d .
H13" H 0.591(4) 0.712(5) 0.195(2) 0.039(9) Uiso 1 1 d .
C25 C -0.0317(9) 0.0441(6) 0.0085(7) 0.248(12) Uani 1 1 d DU
C26 C 0.0153(13) 0.1465(6) -0.0035(6) 0.196(8) Uani 1 1 d DU
C27 C -0.0301(16) 0.2377(10) 0.0200(8) 0.332(16) Uani 1 1 d DU
C28 C 0.8393(14) 0.4269(12) 0.1035(6) 0.244(10) Uani 1 1 d GU
C29 C 0.8802(8) 0.4982(17) 0.1332(7) 0.219(9) Uani 1 1 d GU
C30 C 0.8339(15) 0.5865(12) 0.1460(5) 0.222(9) Uani 1 1 d GU
C31 C 0.7467(14) 0.6034(10) 0.1291(5) 0.179(7) Uani 1 1 d GU
C32 C 0.7057(8) 0.5321(15) 0.0995(6) 0.185(7) Uani 1 1 d GU
C33 C 0.7520(15) 0.4438(12) 0.0867(5) 0.203(8) Uani 1 1 d GU

loop_
_atom_site_aniso_label
_atom_site_aniso_U_11
_atom_site_aniso_U_22
_atom_site_aniso_U_33
_atom_site_aniso_U_23
_atom_site_aniso_U_13
_atom_site_aniso_U_12
Pt7 0.01990(11) 0.01693(11) 0.01658(11) -0.00032(8) 0.00270(8) -0.00087(8)
Pt9' 0.01915(11) 0.01723(11) 0.01766(11) 0.00110(8) 0.00074(8) -0.00079(8)
P71 0.0292(8) 0.0205(7) 0.0203(7) 0.0017(6) 0.0058(6) -0.0005(6)
C1 0.038(3) 0.020(3) 0.020(3) 0.001(2) 0.000(2) 0.003(3)
C2 0.037(4) 0.024(3) 0.041(4) -0.001(3) -0.005(3) 0.005(3)
C3 0.041(4) 0.037(4) 0.052(4) -0.011(3) -0.013(3) 0.010(3)
C4 0.054(5) 0.041(4) 0.053(5) -0.014(4) -0.023(4) 0.017(4)
C5 0.068(5) 0.029(4) 0.046(4) -0.001(3) -0.018(4) 0.021(4)
C6 0.057(4) 0.025(3) 0.026(3) -0.001(3) -0.007(3) 0.004(3)
C7 0.039(4) 0.029(3) 0.031(3) 0.002(3) 0.009(3) -0.007(3)
C8 0.043(4) 0.026(3) 0.019(3) 0.003(2) 0.004(3) 0.004(3)
P72 0.0260(7) 0.0195(7) 0.0218(7) -0.0031(6) 0.0041(6) -0.0013(6)
C9 0.023(3) 0.023(3) 0.022(3) -0.003(2) 0.006(2) -0.002(2)
C10 0.024(3) 0.023(3) 0.034(3) -0.001(3) 0.000(2) 0.005(2)
C11 0.048(4) 0.019(3) 0.048(4) -0.003(3) -0.001(3) 0.005(3)
C12 0.040(4) 0.023(3) 0.052(4) 0.003(3) -0.004(3) -0.005(3)
C13 0.030(4) 0.045(4) 0.055(5) 0.004(4) -0.008(3) -0.012(3)
C14 0.026(3) 0.032(3) 0.036(4) 0.008(3) -0.005(3) -0.003(3)
C15 0.038(3) 0.029(3) 0.019(3) -0.002(2) 0.001(2) -0.004(3)
C16 0.028(3) 0.027(3) 0.037(4) -0.008(3) 0.007(3) -0.002(3)
P8" 0.0218(7) 0.0249(8) 0.0274(8) 0.0060(6) 0.0002(6) -0.0030(6)
C17 0.023(3) 0.042(4) 0.023(3) 0.005(3) 0.002(2) -0.006(3)
C18 0.036(4) 0.060(5) 0.040(4) -0.014(4) 0.010(3) -0.010(3)
C19 0.041(5) 0.109(8) 0.044(5) -0.032(5) 0.005(4) -0.030(5)
C20 0.025(4) 0.140(10) 0.042(5) -0.023(6) 0.002(3) -0.004(5)
C21 0.028(4) 0.092(7) 0.048(5) 0.006(5) -0.003(3) 0.009(4)
C22 0.025(3) 0.059(5) 0.046(4) 0.007(4) 0.000(3) 0.001(3)
C23 0.032(3) 0.040(4) 0.025(3) 0.005(3) 0.005(3) -0.007(3)
C24 0.037(4) 0.025(3) 0.050(4) 0.012(3) -0.002(3) -0.003(3)
B1 0.019(3) 0.019(3) 0.024(3) -0.001(3) -0.002(2) -0.006(2)
B2 0.017(3) 0.018(3) 0.019(3) 0.000(2) -0.002(2) 0.000(2)
B3 0.016(3) 0.019(3) 0.026(3) -0.006(3) 0.000(2) 0.004(2)
B4 0.019(3) 0.028(4) 0.029(4) -0.002(3) 0.000(3) 0.004(3)
B5 0.025(3) 0.018(3) 0.025(3) 0.004(3) -0.006(3) 0.002(3)
B6 0.027(3) 0.013(3) 0.011(3) 0.000(2) -0.004(2) -0.004(2)
B8 0.022(3) 0.032(4) 0.028(4) 0.000(3) 0.007(3) -0.001(3)
B9 0.019(3) 0.038(4) 0.034(4) -0.002(3) -0.002(3) 0.000(3)
B10 0.027(4) 0.028(4) 0.033(4) 0.000(3) -0.007(3) 0.002(3)
B1' 0.027(3) 0.025(3) 0.018(3) 0.002(3) 0.001(3) -0.002(3)
B2' 0.032(4) 0.026(4) 0.019(3) 0.002(3) -0.003(3) -0.003(3)
B3' 0.022(3) 0.021(3) 0.019(3) 0.002(2) 0.004(2) 0.000(3)
B4' 0.019(3) 0.020(3) 0.024(3) -0.002(3) 0.001(2) -0.001(2)
B6' 0.036(4) 0.023(3) 0.021(3) -0.001(3) 0.000(3) -0.002(3)
B10' 0.033(4) 0.021(3) 0.022(3) 0.002(3) 0.000(3) -0.005(3)
B11' 0.029(3) 0.029(4) 0.020(3) 0.006(3) -0.004(3) 0.000(3)
B1" 0.028(4) 0.027(4) 0.027(4) -0.005(3) -0.002(3) 0.001(3)
B2" 0.023(3) 0.026(3) 0.018(3) 0.001(3) 0.006(2) 0.003(3)
B3" 0.024(3) 0.022(3) 0.023(3) -0.004(3) -0.002(3) 0.000(3)
B4" 0.026(3) 0.028(4) 0.023(3) -0.002(3) -0.001(3) -0.005(3)
B5" 0.034(4) 0.036(4) 0.018(3) -0.001(3) -0.001(3) 0.000(3)
B6" 0.027(3) 0.028(4) 0.021(3) 0.002(3) 0.000(3) -0.002(3)
B8" 0.020(3) 0.020(3) 0.024(3) 0.001(3) -0.002(2) 0.000(2)
B9" 0.024(3) 0.030(4) 0.025(3) 0.001(3) -0.006(3) -0.005(3)
B10" 0.027(3) 0.029(4) 0.023(3) 0.007(3) 0.001(3) 0.003(3)
B11" 0.024(3) 0.022(3) 0.024(3) 0.004(3) -0.001(3) 0.001(3)
C25 0.20(2) 0.41(3) 0.130(16) 0.149(19) -0.038(17) -0.01(2)
C26 0.185(19) 0.32(3) 0.086(11) 0.002(14) -0.026(12) 0.047(17)
C27 0.33(3) 0.48(3) 0.18(2) -0.10(2) -0.17(2) 0.27(2)
C28 0.25(2) 0.27(2) 0.21(2) -0.033(16) -0.015(17) 0.073(17)
C29 0.192(17) 0.26(2) 0.21(2) 0.039(16) -0.057(14) 0.041(14)
C30 0.35(2) 0.170(15) 0.141(14) 0.058(11) -0.063(15) 0.070(14)
C31 0.31(2) 0.105(11) 0.126(14) 0.004(9) 0.021(13) 0.080(13)
C32 0.197(15) 0.167(16) 0.192(18) 0.036(12) 0.046(13) 0.002(12)
C33 0.25(2) 0.201(17) 0.151(15) -0.066(14) -0.040(15) 0.024(15)

loop_
_atom_type_symbol
_atom_type_description
_atom_type_scat_dispersion_real
_atom_type_scat_dispersion_imag
_atom_type_scat_source
C C 0.0033 0.0016 'International Tables Vol C Tables 4.2.6.8 and 6.1.1.4'
H H 0.0000 0.0000 'International Tables Vol C Tables 4.2.6.8 and 6.1.1.4'
B B 0.0013 0.0007 'International Tables Vol C Tables 4.2.6.8 and 6.1.1.4'
P P 0.1023 0.0942 'International Tables Vol C Tables 4.2.6.8 and 6.1.1.4'
Pt Pt -1.7033 8.3905 'International Tables Vol C Tables 4.2.6.8 and 6.1.1.4'

loop_
_geom_angle_atom_site_label_1
_geom_angle_atom_site_label_2
_geom_angle_atom_site_label_3
_geom_angle
_geom_angle_site_symmetry_3
H6 Pt7 P71 169.4(18) .
H6 Pt7 B8 87.9(17) .
P71 Pt7 B8 88.99(18) .
H6 Pt7 B3 92.6(18) .
P71 Pt7 B3 92.49(17) .
B8 Pt7 B3 45.8(2) .
H6 Pt7 P72 82.8(18) .
P71 Pt7 P72 93.06(5) .
B8 Pt7 P72 139.17(18) .
B3 Pt7 P72 172.61(16) .
H6 Pt7 B6 30.0(18) .
P71 Pt7 B6 160.54(15) .
B8 Pt7 B6 96.3(2) .
B3 Pt7 B6 78.2(2) .
P72 Pt7 B6 95.04(15) .
B4' Pt9' B2" 130.2(2) .
B4' Pt9' B3' 48.8(2) .
B2" Pt9' B3' 179.0(2) .
B4' Pt9' B3" 176.3(2) .
B2" Pt9' B3" 48.0(2) .
B3' Pt9' B3" 133.0(2) .
B4' Pt9' B2 46.9(2) .
B2" Pt9' B2 95.7(2) .
B3' Pt9' B2 83.6(2) .
B3" Pt9' B2 134.3(2) .
B4' Pt9' B11" 92.9(2) .
B2" Pt9' B11" 46.0(2) .
B3' Pt9' B11" 133.2(2) .
B3" Pt9' B11" 83.9(2) .
B2 Pt9' B11" 86.2(2) .
B4' Pt9' B10' 84.2(2) .
B2" Pt9' B10' 135.0(2) .
B3' Pt9' B10' 45.8(2) .
B3" Pt9' B10' 99.0(2) .
B2 Pt9' B10' 89.9(2) .
B11" Pt9' B10' 176.2(2) .
B4' Pt9' B8" 132.7(2) .
B2" Pt9' B8" 83.6(2) .
B3' Pt9' B8" 97.0(2) .
B3" Pt9' B8" 45.9(2) .
B2 Pt9' B8" 178.5(2) .
B11" Pt9' B8" 92.4(2) .
B10' Pt9' B8" 91.4(2) .
C7 P71 C1 107.1(3) .
C7 P71 C8 101.7(3) .
C1 P71 C8 103.4(3) .
C7 P71 Pt7 114.8(2) .
C1 P71 Pt7 110.89(19) .
C8 P71 Pt7 117.8(2) .
C2 C1 C6 119.0(6) .
C2 C1 P71 118.7(4) .
C6 C1 P71 122.4(5) .
C3 C2 C1 120.5(6) .
C4 C3 C2 120.6(7) .
C5 C4 C3 119.1(7) .
C4 C5 C6 121.8(7) .
C1 C6 C5 119.0(7) .
C9 P72 C16 107.0(3) .
C9 P72 C15 101.1(3) .
C16 P72 C15 104.1(3) .
C9 P72 Pt7 116.51(18) .
C16 P72 Pt7 115.7(2) .
C15 P72 Pt7 110.8(2) .
C10 C9 C14 118.8(5) .
C10 C9 P72 123.3(4) .
C14 C9 P72 117.9(5) .
C11 C10 C9 119.3(6) .
C12 C11 C10 122.2(6) .
C11 C12 C13 119.4(6) .
C12 C13 C14 120.2(6) .
C9 C14 C13 120.0(6) .
C24 P8" C23 107.4(3) .
C24 P8" C17 107.4(3) .
C23 P8" C17 103.3(3) .
C24 P8" B8" 109.6(3) .
C23 P8" B8" 119.4(3) .
C17 P8" B8" 109.0(3) .
C18 C17 C22 119.6(6) .
C18 C17 P8" 122.6(5) .
C22 C17 P8" 117.7(5) .
C17 C18 C19 119.4(8) .
C20 C19 C18 119.2(8) .
C21 C20 C19 121.7(7) .
C20 C21 C22 119.1(9) .
C21 C22 C17 120.9(8) .
B5 B1 B2 61.7(4) .
B5 B1 B4 112.6(5) .
B2 B1 B4 116.0(5) .
B5 B1 B10 60.7(4) .
B2 B1 B10 111.6(5) .
B4 B1 B10 60.8(4) .
B5 B1 B3 108.1(5) .
B2 B1 B3 62.5(4) .
B4 B1 B3 60.7(4) .
B10 B1 B3 105.6(4) .
B5 B1 H1 124(3) .
B2 B1 H1 121(3) .
B4 B1 H1 112(3) .
B10 B1 H1 120(3) .
B3 B1 H1 122(3) .
B1 B2 B6 112.7(4) .
B1 B2 B5 58.9(4) .
B6 B2 B5 60.9(4) .
B1 B2 B4' 164.3(5) .
B6 B2 B4' 61.2(4) .
B5 B2 B4' 107.7(4) .
B1 B2 B3 60.8(3) .
B6 B2 B3 111.7(4) .
B5 B2 B3 104.8(4) .
B4' B2 B3 134.4(5) .
B1 B2 Pt9' 110.8(4) .
B6 B2 Pt9' 116.4(4) .
B5 B2 Pt9' 111.0(4) .
B4' B2 Pt9' 64.2(3) .
B3 B2 Pt9' 129.6(4) .
B8 B3 B1 107.9(4) .
B8 B3 B4 57.4(4) .
B1 B3 B4 58.9(4) .
B8 B3 B2 122.8(5) .
B1 B3 B2 56.7(3) .
B4 B3 B2 109.2(5) .
B8 B3 Pt7 66.4(3) .
B1 B3 Pt7 120.2(4) .
B4 B3 Pt7 115.8(4) .
B2 B3 Pt7 76.6(3) .
B8 B3 H3 123(3) .
B1 B3 H3 112(3) .
B4 B3 H3 114(3) .
B2 B3 H3 113(3) .
Pt7 B3 H3 121(3) .
B9 B4 B8 61.5(4) .
B9 B4 B1 114.4(5) .
B8 B4 B1 112.2(5) .
B9 B4 B3 110.8(5) .
B8 B4 B3 61.0(4) .
B1 B4 B3 60.4(4) .
B9 B4 B10 61.6(4) .
B8 B4 B10 107.7(5) .
B1 B4 B10 60.3(4) .
B3 B4 B10 105.0(5) .
B9 B4 H4 117(4) .
B8 B4 H4 124(4) .
B1 B4 H4 116(4) .
B3 B4 H4 125(4) .
B10 B4 H4 120(4) .
B1 B5 B2' 169.3(5) .
B1 B5 B2 59.4(4) .
B2' B5 B2 109.9(5) .
B1 B5 B6 111.2(4) .
B2' B5 B6 59.8(4) .
B2 B5 B6 58.7(3) .
B1 B5 B10 62.0(4) .
B2' B5 B10 126.6(5) .
B2 B5 B10 110.8(5) .
B6 B5 B10 119.1(5) .
B1 B5 B11' 122.2(5) .
B2' B5 B11' 59.4(4) .
B2 B5 B11' 112.9(4) .
B6 B5 B11' 107.0(5) .
B10 B5 B11' 128.0(5) .
H6 B6 B1' 127(3) .
H6 B6 B2 117(3) .
B1' B6 B2 112.8(4) .
H6 B6 B2' 113(3) .
B1' B6 B2' 62.9(4) .
B2 B6 B2' 110.6(4) .
H6 B6 B5 110(3) .
B1' B6 B5 109.8(4) .
B2 B6 B5 60.4(3) .
B2' B6 B5 59.1(4) .
H6 B6 B4' 133(3) .
B1' B6 B4' 61.5(4) .
B2 B6 B4' 60.8(3) .
B2' B6 B4' 110.4(4) .
B5 B6 B4' 107.0(4) .
H6 B6 Pt7 50(3) .
B1' B6 Pt7 130.3(4) .
B2 B6 Pt7 77.4(3) .
B2' B6 Pt7 161.9(4) .
B5 B6 Pt7 116.4(4) .
B4' B6 Pt7 87.7(3) .
B6 H6 Pt7 100(3) .
H12 B8 B4 99(3) .
H12 B8 B9 43(3) .
B4 B8 B9 58.6(4) .
H12 B8 B3 124(3) .
B4 B8 B3 61.6(4) .
B9 B8 B3 109.0(5) .
H12 B8 Pt7 84(3) .
B4 B8 Pt7 120.4(4) .
B9 B8 Pt7 116.6(4) .
B3 B8 Pt7 67.7(3) .
H12 B8 H8 105(5) .
B4 B8 H8 122(3) .
B9 B8 H8 113(3) .
B3 B8 H8 130(3) .
Pt7 B8 H8 114(3) .
H12 B9 H13 102(4) .
H12 B9 B4 100(3) .
H13 B9 B4 95(3) .
H12 B9 B8 43(3) .
H13 B9 B8 117(3) .
B4 B9 B8 59.9(4) .
H12 B9 B10 119(3) .
H13 B9 B10 36(3) .
B4 B9 B10 61.9(4) .
B8 B9 B10 106.7(5) .
H12 B9 H9 119(5) .
H13 B9 H9 114(5) .
B4 B9 H9 123(4) .
B8 B9 H9 128(4) .
B10 B9 H9 119(4) .
H13 B10 B5 95(4) .
H13 B10 B1 129(4) .
B5 B10 B1 57.2(4) .
H13 B10 B9 47(4) .
B5 B10 B9 122.4(5) .
B1 B10 B9 108.8(5) .
H13 B10 B4 101(4) .
B5 B10 B4 108.0(5) .
B1 B10 B4 58.9(4) .
B9 B10 B4 56.6(4) .
H13 B10 H10 113(5) .
B5 B10 H10 117(3) .
B1 B10 H10 117(4) .
B9 B10 H10 118(3) .
B4 B10 H10 120(3) .
B8 H12 B9 93(5) .
B10 H13 B9 97(5) .
B6 B1' B3' 109.8(4) .
B6 B1' B4' 61.2(3) .
B3' B1' B4' 61.3(4) .
B6 B1' B6' 109.1(5) .
B3' B1' B6' 59.4(4) .
B4' B1' B6' 109.3(5) .
B6 B1' B2' 59.5(4) .
B3' B1' B2' 106.2(5) .
B4' B1' B2' 107.5(4) .
B6' B1' B2' 59.5(4) .
B6 B1' H1' 119(3) .
B3' B1' H1' 123(3) .
B4' B1' H1' 119(3) .
B6' B1' H1' 123(3) .
B2' B1' H1' 123(3) .
B5 B2' B6 61.0(4) .
B5 B2' B11' 63.5(4) .
B6 B2' B11' 111.2(5) .
B5 B2' B6' 110.9(5) .
B6 B2' B6' 107.8(5) .
B11' B2' B6' 60.1(4) .
B5 B2' B1' 107.1(5) .
B6 B2' B1' 57.7(4) .
B11' B2' B1' 107.7(5) .
B6' B2' B1' 59.8(4) .
B5 B2' H2' 123(4) .
B6 B2' H2' 125(4) .
B11' B2' H2' 118(4) .
B6' B2' H2' 116(4) .
B1' B2' H2' 123(4) .
B10' B3' B6' 59.3(4) .
B10' B3' B1' 110.3(5) .
B6' B3' B1' 60.4(4) .
B10' B3' B4' 113.7(4) .
B6' B3' B4' 108.5(4) .
B1' B3' B4' 59.4(3) .
B10' B3' Pt9' 68.5(3) .
B6' B3' Pt9' 118.3(4) .
B1' B3' Pt9' 117.0(4) .
B4' B3' Pt9' 64.7(3) .
B10' B3' H3' 126(4) .
B6' B3' H3' 119(3) .
B1' B3' H3' 112(3) .
B4' B3' H3' 117(3) .
Pt9' B3' H3' 117(3) .
B2 B4' B6 58.1(3) .
B2 B4' B1' 106.9(4) .
B6 B4' B1' 57.3(3) .
B2 B4' B3' 112.4(4) .
B6 B4' B3' 105.1(4) .
B1' B4' B3' 59.3(4) .
B2 B4' Pt9' 68.8(3) .
B6 B4' Pt9' 117.7(4) .
B1' B4' Pt9' 118.5(4) .
B3' B4' Pt9' 66.5(3) .
B2 B4' H4' 130(3) .
B6 B4' H4' 126(3) .
B1' B4' H4' 114(3) .
B3' B4' H4' 113(3) .
Pt9' B4' H4' 112(3) .
B10' B6' B3' 59.6(4) .
B10' B6' B11' 61.3(4) .
B3' B6' B11' 106.3(5) .
B10' B6' B2' 110.8(5) .
B3' B6' B2' 107.7(5) .
B11' B6' B2' 59.8(4) .
B10' B6' B1' 110.4(5) .
B3' B6' B1' 60.2(4) .
B11' B6' B1' 108.1(5) .
B2' B6' B1' 60.6(4) .
B10' B6' H6' 117(3) .
B3' B6' H6' 124(3) .
B11' B6' H6' 120(3) .
B2' B6' H6' 122(3) .
B1' B6' H6' 124(3) .
H12' B10' B6' 101(3) .
H12' B10' B3' 122(3) .
B6' B10' B3' 61.1(4) .
H12' B10' B11' 42(3) .
B6' B10' B11' 60.4(4) .
B3' B10' B11' 106.7(5) .
H12' B10' Pt9' 81(3) .
B6' B10' Pt9' 117.4(4) .
B3' B10' Pt9' 65.7(3) .
B11' B10' Pt9' 109.9(4) .
H12' B10' H10' 107(4) .
B6' B10' H10' 124(4) .
B3' B10' H10' 129(3) .
B11' B10' H10' 119(3) .
Pt9' B10' H10' 115(4) .
H12' B11' B2' 129(3) .
H12' B11' B6' 104(3) .
B2' B11' B6' 60.2(4) .
H12' B11' B10' 48(3) .
B2' B11' B10' 108.6(5) .
B6' B11' B10' 58.3(4) .
H12' B11' B5 88(3) .
B2' B11' B5 57.1(4) .
B6' B11' B5 105.9(5) .
B10' B11' B5 112.0(4) .
H12' B11' H11' 111(5) .
B2' B11' H11' 117(3) .
B6' B11' H11' 123(3) .
B10' B11' H11' 124(3) .
B5 B11' H11' 119(3) .
B11' H12' B10' 90(4) .
B6" B1" B2" 60.5(4) .
B6" B1" B3" 110.7(5) .
B2" B1" B3" 61.8(4) .
B6" B1" B4" 110.9(5) .
B2" B1" B4" 111.1(5) .
B3" B1" B4" 60.9(4) .
B6" B1" B5" 59.5(4) .
B2" B1" B5" 106.3(5) .
B3" B1" B5" 106.6(5) .
B4" B1" B5" 59.8(4) .
B6" B1" H1" 119(3) .
B2" B1" H1" 118(3) .
B3" B1" H1" 120(3) .
B4" B1" H1" 122(3) .
B5" B1" H1" 126(3) .
B11" B2" B1" 110.2(5) .
B11" B2" B6" 59.2(4) .
B1" B2" B6" 59.7(4) .
B11" B2" B3" 115.0(5) .
B1" B2" B3" 59.3(4) .
B6" B2" B3" 108.0(5) .
B11" B2" Pt9' 68.5(3) .
B1" B2" Pt9' 117.9(4) .
B6" B2" Pt9' 117.9(4) .
B3" B2" Pt9' 66.1(3) .
B11" B2" H2" 117(3) .
B1" B2" H2" 122(3) .
B6" B2" H2" 122(3) .
B3" B2" H2" 121(3) .
Pt9' B2" H2" 110(3) .
B8" B3" B1" 109.7(5) .
B8" B3" B4" 58.7(4) .
B1" B3" B4" 59.8(4) .
B8" B3" B2" 114.8(5) .
B1" B3" B2" 58.9(4) .
B4" B3" B2" 107.9(5) .
B8" B3" Pt9' 69.0(3) .
B1" B3" Pt9' 117.4(4) .
B4" B3" Pt9' 118.0(4) .
B2" B3" Pt9' 65.9(3) .
B8" B3" H3" 122(3) .
B1" B3" H3" 119(3) .
B4" B3" H3" 125(3) .
B2" B3" H3" 116(3) .
Pt9' B3" H3" 110(3) .
B8" B4" B9" 62.7(4) .
B8" B4" B5" 109.9(5) .
B9" B4" B5" 58.9(4) .
B8" B4" B1" 110.1(5) .
B9" B4" B1" 108.5(5) .
B5" B4" B1" 60.2(4) .
B8" B4" B3" 59.7(4) .
B9" B4" B3" 107.2(5) .
B5" B4" B3" 105.7(5) .
B1" B4" B3" 59.3(4) .
B8" B4" H4" 116(3) .
B9" B4" H4" 117(3) .
B5" B4" H4" 123(4) .
B1" B4" H4" 126(3) .
B3" B4" H4" 126(3) .
B9" B5" B10" 68.1(4) .
B9" B5" B6" 115.8(5) .
B10" B5" B6" 60.8(4) .
B9" B5" B4" 60.5(4) .
B10" B5" B4" 115.6(5) .
B6" B5" B4" 111.1(5) .
B9" B5" B1" 109.5(5) .
B10" B5" B1" 109.4(5) .
B6" B5" B1" 59.6(4) .
B4" B5" B1" 60.0(4) .
B9" B5" H5" 119(3) .
B10" B5" H5" 115(4) .
B6" B5" H5" 117(3) .
B4" B5" H5" 122(4) .
B1" B5" H5" 123(4) .
B11" B6" B5" 110.6(5) .
B11" B6" B1" 111.0(5) .
B5" B6" B1" 60.8(4) .
B11" B6" B2" 60.0(4) .
B5" B6" B2" 106.8(5) .
B1" B6" B2" 59.8(4) .
B11" B6" B10" 62.4(4) .
B5" B6" B10" 59.4(4) .
B1" B6" B10" 109.3(5) .
B2" B6" B10" 107.5(5) .
B11" B6" H6" 118(4) .
B5" B6" H6" 122(4) .
B1" B6" H6" 121(4) .
B2" B6" H6" 124(4) .
B10" B6" H6" 120(4) .
H12" B8" B4" 95(3) .
H12" B8" B3" 126(3) .
B4" B8" B3" 61.6(4) .
H12" B8" B9" 36(3) .
B4" B8" B9" 59.3(4) .
B3" B8" B9" 106.1(5) .
H12" B8" P8" 110(3) .
B4" B8" P8" 109.8(4) .
B3" B8" P8" 123.7(4) .
B9" B8" P8" 115.1(4) .
H12" B8" Pt9' 90(3) .
B4" B8" Pt9' 117.1(4) .
B3" B8" Pt9' 65.1(3) .
B9" B8" Pt9' 109.7(4) .
P8" B8" Pt9' 126.7(3) .
H12" B9" B5" 134(4) .
H12" B9" B4" 103(4) .
B5" B9" B4" 60.6(4) .
H12" B9" B8" 46(3) .
B5" B9" B8" 107.4(5) .
B4" B9" B8" 58.0(4) .
H12" B9" B10" 95(4) .
B5" B9" B10" 56.1(4) .
B4" B9" B10" 106.1(5) .
B8" B9" B10" 111.2(4) .
H12" B9" H9" 103(5) .
B5" B9" H9" 122(3) .
B4" B9" H9" 126(3) .
B8" B9" H9" 123(3) .
B10" B9" H9" 118(3) .
H13" B10" B5" 128(3) .
H13" B10" B6" 109(3) .
B5" B10" B6" 59.9(4) .
H13" B10" B11" 53(3) .
B5" B10" B11" 107.3(5) .
B6" B10" B11" 58.0(4) .
H13" B10" B9" 85(3) .
B5" B10" B9" 55.8(4) .
B6" B10" B9" 105.2(5) .
B11" B10" B9" 111.9(4) .
H13" B10" H10" 108(5) .
B5" B10" H10" 119(4) .
B6" B10" H10" 126(3) .
B11" B10" H10" 127(3) .
B9" B10" H10" 116(3) .
H13" B11" B6" 100(3) .
H13" B11" B2" 121(3) .
B6" B11" B2" 60.8(4) .
H13" B11" B10" 42(3) .
B6" B11" B10" 59.6(4) .
B2" B11" B10" 106.0(5) .
H13" B11" Pt9' 81(3) .
B6" B11" Pt9' 116.8(4) .
B2" B11" Pt9' 65.5(3) .
B10" B11" Pt9' 109.9(4) .
H13" B11" H11" 109(4) .
B6" B11" H11" 120(3) .
B2" B11" H11" 129(3) .
B10" B11" H11" 118(3) .
Pt9' B11" H11" 118(3) .
B9" H12" B8" 98(5) .
B10" H13" B11" 84(4) .
C26 C25 C25 107.3(9) 3
C27 C26 C25 112.2(10) .
C29 C28 C33 120.0 .
C28 C29 C30 120.0 .
C31 C30 C29 120.0 .
C30 C31 C32 120.0 .
C33 C32 C31 120.0 .
C32 C33 C28 120.0 .

loop_
_geom_bond_atom_site_label_1
_geom_bond_atom_site_label_2
_geom_bond_distance
_geom_bond_site_symmetry_2
Pt7 H6 1.84(6) .
Pt7 P71 2.2652(15) .
Pt7 B8 2.299(7) .
Pt7 B3 2.321(6) .
Pt7 P72 2.3327(14) .
Pt7 B6 2.357(6) .
Pt9' B4' 2.198(6) .
Pt9' B2" 2.228(6) .
Pt9' B3' 2.231(6) .
Pt9' B3" 2.233(6) .
Pt9' B2 2.275(6) .
Pt9' B11" 2.277(6) .
Pt9' B10' 2.278(7) .
Pt9' B8" 2.298(6) .
P71 C7 1.792(6) .
P71 C1 1.807(6) .
P71 C8 1.810(6) .
C1 C2 1.386(9) .
C1 C6 1.390(8) .
C2 C3 1.384(9) .
C3 C4 1.368(10) .
C4 C5 1.361(11) .
C5 C6 1.392(10) .
P72 C9 1.795(6) .
P72 C16 1.803(6) .
P72 C15 1.805(6) .
C9 C10 1.390(8) .
C9 C14 1.394(8) .
C10 C11 1.383(9) .
C11 C12 1.352(10) .
C12 C13 1.369(10) .
C13 C14 1.398(9) .
P8" C24 1.785(6) .
P8" C23 1.800(6) .
P8" C17 1.804(6) .
P8" B8" 1.939(7) .
C17 C18 1.379(10) .
C17 C22 1.387(10) .
C18 C19 1.399(11) .
C19 C20 1.382(14) .
C20 C21 1.353(13) .
C21 C22 1.380(10) .
B1 B5 1.715(9) .
B1 B2 1.724(9) .
B1 B4 1.774(9) .
B1 B10 1.801(9) .
B1 B3 1.802(9) .
B1 H1 1.04(6) .
B2 B6 1.734(8) .
B2 B5 1.763(9) .
B2 B4' 1.783(9) .
B2 B3 1.831(9) .
B3 B8 1.799(9) .
B3 B4 1.808(9) .
B3 H3 1.07(6) .
B4 B9 1.711(10) .
B4 B8 1.733(10) .
B4 B10 1.808(10) .
B4 H4 1.03(6) .
B5 B2' 1.739(10) .
B5 B6 1.773(9) .
B5 B10 1.779(10) .
B5 B11' 1.854(9) .
B6 H6 1.20(6) .
B6 B1' 1.719(9) .
B6 B2' 1.752(9) .
B6 B4' 1.790(9) .
B8 H12 1.21(7) .
B8 B9 1.761(10) .
B8 H8 1.10(6) .
B9 H12 1.21(7) .
B9 H13 1.34(7) .
B9 B10 1.803(11) .
B9 H9 1.01(7) .
B10 H13 1.06(7) .
B10 H10 1.07(7) .
B1' B3' 1.794(9) .
B1' B4' 1.796(9) .
B1' B6' 1.796(9) .
B1' B2' 1.811(10) .
B1' H1' 1.15(6) .
B2' B11' 1.783(10) .
B2' B6' 1.791(10) .
B2' H2' 0.96(6) .
B3' B10' 1.754(9) .
B3' B6' 1.779(9) .
B3' B4' 1.830(9) .
B3' H3' 1.01(6) .
B4' H4' 1.08(6) .
B6' B10' 1.749(9) .
B6' B11' 1.789(10) .
B6' H6' 1.06(6) .
B10' H12' 1.34(6) .
B10' B11' 1.805(10) .
B10' H10' 1.03(6) .
B11' H12' 1.22(7) .
B11' H11' 1.10(6) .
B1" B6" 1.762(10) .
B1" B2" 1.764(10) .
B1" B3" 1.771(10) .
B1" B4" 1.780(10) .
B1" B5" 1.784(10) .
B1" H1" 1.10(6) .
B2" B11" 1.760(9) .
B2" B6" 1.776(9) .
B2" B3" 1.815(9) .
B2" H2" 1.02(6) .
B3" B8" 1.767(9) .
B3" B4" 1.801(9) .
B3" H3" 1.16(6) .
B4" B8" 1.748(9) .
B4" B9" 1.774(10) .
B4" B5" 1.776(10) .
B4" H4" 1.04(6) .
B5" B9" 1.747(10) .
B5" B10" 1.752(10) .
B5" B6" 1.761(10) .
B5" H5" 1.06(7) .
B6" B11" 1.747(10) .
B6" B10" 1.777(10) .
B6" H6" 1.02(6) .
B8" H12" 1.32(7) .
B8" B9" 1.833(9) .
B9" H12" 1.10(7) .
B9" B10" 1.960(10) .
B9" H9" 1.08(6) .
B10" H13" 1.24(7) .
B10" B11" 1.826(9) .
B10" H10" 1.05(6) .
B11" H13" 1.47(7) .
B11" H11" 1.03(6) .
C25 C26 1.547(10) .
C25 C25 1.563(10) 3
C26 C27 1.524(9) .
C28 C29 1.3900 .
C28 C33 1.3900 .
C29 C30 1.3900 .
C30 C31 1.3900 .
C31 C32 1.3900 .
C32 C33 1.3900 .
